data_9014782
loop_
_publ_author_name
'Benhamada, L.'
'Grandin, A.'
'Borel, M.'
'Leclaire, A.'
'Leblanc, M.'
'Raveau, B.'

_publ_section_title
;
 Na5 V2 P3 O14 . H2 O, a tetravalent vanadium phosphate with alayer
 structure and a pure pyramidal coordination of V(IV)
 _cod_database_code 1000472
;
_journal_name_full 'Journal of Solid State Chemistry'
_journal_page_first 390
_journal_page_last 396
_journal_paper_doi 10.1016/S0022-4596(05)80273-7
_journal_volume 96
_journal_year 1992
_chemical_formula_sum 'Na5 O15 P3 V2'
_space_group_IT_number 8
_symmetry_space_group_name_Hall 'C -2y'
_symmetry_space_group_name_H-M 'C 1 m 1'
_cell_angle_alpha 90
_cell_angle_beta 91.134
_cell_angle_gamma 90
_cell_length_a 6.3089
_cell_length_b 20.10379
_cell_length_c 5.1172
_cell_formula_units_Z 2
_cell_volume 648.902
_database_code_amcsd 0013726
_exptl_crystal_density_diffrn 2.814
_cod_duplicate_entry 1000472
_cod_original_formula_sum 'V2 P3 Na5 O15'
_cod_database_code 9014782
_amcsd_formula_title 'H2 Na5 O15 P3 V2'

loop_
_space_group_symop_operation_xyz
x,y,z
1/2+x,1/2+y,z
x,-y,z
1/2+x,1/2-y,z

loop_
_atom_site_label
_atom_site_fract_x
_atom_site_fract_y
_atom_site_fract_z
V1 0.50000 0.15103 0.50000
P1 -0.00300 0.18560 0.51530
P2 0.65070 0.00000 0.55800
Na1 0.83200 0.08580 0.02800
Na2 0.25460 0.24010 -0.00400
Na3 0.17900 0.00000 0.61400
O1 0.24400 0.00000 0.11500
O2 -0.01500 0.18870 0.22400
O3 0.50100 0.15420 0.21000
O4 0.19600 0.14760 0.62200
O5 0.50200 0.24410 0.64400
O6 0.80300 0.14920 0.63400
O7 0.50300 0.05990 0.63200
O8 0.84700 0.00000 0.73400
O9 0.69900 0.00000 0.27300

loop_
_cod_related_entry_id
_cod_related_entry_database
_cod_related_entry_code
1 AMCSD 0013726
